data_4349997
loop_
_publ_author_name
'Buvailo, Halyna I.'
'Makhankova, Valeriya G.'
'Kokozay, Vladimir N.'
'Omelchenko, Irina V.'
'Shishkina, Svitlana V.'
'Jezierska, Julia'
'Pavliuk, Mariia V.'
'Shylin, Sergii I.'

_publ_section_title
;
 Copper-containing hybrid compounds based on extremely rare [V2Mo6O26]6--
 POM as water oxidation catalysts
;
_journal_issue 7
_journal_name_full 'Inorganic Chemistry Frontiers'
_journal_page_first 1813
_journal_paper_doi 10.1039/C9QI00040B
_journal_volume 6
_journal_year 2019
_chemical_formula_moiety 'C8 H30 Cu2 Mo6 N6 O28 V2, 2(H4 N), 5(H2 O)'
_chemical_formula_sum 'C8 H48 Cu2 Mo6 N8 O33 V2'
_chemical_formula_weight 1589.14
_space_group_crystal_system orthorhombic
_space_group_IT_number 56
_space_group_name_Hall '-P 2ab 2ac'
_space_group_name_H-M_alt 'P c c n'
_atom_sites_solution_hydrogens mixed
_atom_sites_solution_primary dual
_audit_creation_date 2018-11-29
_audit_creation_method
;
Olex2 1.2
(compiled 2018.05.29 svn.r3508 for OlexSys, GUI svn.r5506)
;
_audit_update_record
;
2018-11-29 deposited with the CCDC.	2019-05-27 downloaded from the CCDC.
;
_cell_angle_alpha 90
_cell_angle_beta 90
_cell_angle_gamma 90
_cell_formula_units_Z 4
_cell_length_a 11.8618(8)
_cell_length_b 23.2484(12)
_cell_length_c 15.7977(8)
_cell_measurement_reflns_used 1102
_cell_measurement_temperature 298
_cell_measurement_theta_max 19.1880
_cell_measurement_theta_min 3.1170
_cell_volume 4356.5(4)
_computing_cell_refinement
'CrysAlisPro, Agilent Technologies, Version 1.171.37.35 (release 13-08-2014 CrysAlis171 .NET) (compiled Aug 13 2014,18:06:01)'
_computing_data_collection
'CrysAlisPro, Agilent Technologies, Version 1.171.37.35 (release 13-08-2014 CrysAlis171 .NET) (compiled Aug 13 2014,18:06:01)'
_computing_data_reduction
'CrysAlisPro, Agilent Technologies, Version 1.171.37.35 (release 13-08-2014 CrysAlis171 .NET) (compiled Aug 13 2014,18:06:01)'
_computing_molecular_graphics 'Olex2 (Dolomanov et al., 2009)'
_computing_publication_material 'Olex2 (Dolomanov et al., 2009)'
_computing_structure_refinement 'ShelXL (Sheldrick, 2015)'
_computing_structure_solution 'ShelXT (Sheldrick, 2015)'
_diffrn_ambient_temperature 298.0
_diffrn_detector 'CCD plate'
_diffrn_detector_area_resol_mean 16.1827
_diffrn_detector_type Sapphire3
_diffrn_measured_fraction_theta_full 0.997
_diffrn_measured_fraction_theta_max 0.908
_diffrn_measurement_details
;
#__ type_ start__ end____ width___ exp.time_
  1 omega  -93.00   25.00   1.0000   60.0000
omega____ theta____ kappa____ phi______ frames
    -      -20.3633    0.0000 -150.0000 118

#__ type_ start__ end____ width___ exp.time_
  2 omega  -23.00   22.00   1.0000   60.0000
omega____ theta____ kappa____ phi______ frames
    -      -20.3633  -99.0000  -30.0000 45

#__ type_ start__ end____ width___ exp.time_
  3 omega   35.00   79.00   1.0000   60.0000
omega____ theta____ kappa____ phi______ frames
    -       21.6133  178.0000   90.0000 44

#__ type_ start__ end____ width___ exp.time_
  4 omega    6.00   47.00   1.0000   60.0000
omega____ theta____ kappa____ phi______ frames
    -       21.6133   57.0000  -90.0000 41

#__ type_ start__ end____ width___ exp.time_
  5 omega  -42.00  -13.00   1.0000   60.0000
omega____ theta____ kappa____ phi______ frames
    -       21.6133  -57.0000 -150.0000 29

#__ type_ start__ end____ width___ exp.time_
  6 omega   -4.00   54.00   1.0000   60.0000
omega____ theta____ kappa____ phi______ frames
    -       21.6133   37.0000  150.0000 58
;
_diffrn_measurement_device 'four-circle diffractometer'
_diffrn_measurement_device_type 'Xcalibur, Sapphire3'
_diffrn_measurement_method '\w scans'
_diffrn_orient_matrix_UB_11 0.0390692000
_diffrn_orient_matrix_UB_12 -0.0195381000
_diffrn_orient_matrix_UB_13 -0.0181018000
_diffrn_orient_matrix_UB_21 -0.0402054000
_diffrn_orient_matrix_UB_22 -0.0224528000
_diffrn_orient_matrix_UB_23 0.0035902000
_diffrn_orient_matrix_UB_31 -0.0207815000
_diffrn_orient_matrix_UB_32 0.0066708000
_diffrn_orient_matrix_UB_33 -0.0409496000
_diffrn_radiation_monochromator graphite
_diffrn_radiation_probe x-ray
_diffrn_radiation_type MoK\a
_diffrn_radiation_wavelength 0.71073
_diffrn_reflns_av_R_equivalents 0.1797
_diffrn_reflns_av_unetI/netI 0.1658
_diffrn_reflns_Laue_measured_fraction_full 0.997
_diffrn_reflns_Laue_measured_fraction_max 0.908
_diffrn_reflns_limit_h_max 15
_diffrn_reflns_limit_h_min -16
_diffrn_reflns_limit_k_max 32
_diffrn_reflns_limit_k_min -32
_diffrn_reflns_limit_l_max 20
_diffrn_reflns_limit_l_min -19
_diffrn_reflns_number 30081
_diffrn_reflns_point_group_measured_fraction_full 0.997
_diffrn_reflns_point_group_measured_fraction_max 0.908
_diffrn_reflns_theta_full 27.500
_diffrn_reflns_theta_max 30.303
_diffrn_reflns_theta_min 3.098
_diffrn_source 'Enhance (Mo) X-ray Source'
_diffrn_source_target Mo
_exptl_absorpt_coefficient_mu 3.132
_exptl_absorpt_correction_T_max 1.00000
_exptl_absorpt_correction_T_min 0.34175
_exptl_absorpt_correction_type multi-scan
_exptl_absorpt_process_details
;
CrysAlisPro, Agilent Technologies,
Version 1.171.37.35 (release 13-08-2014 CrysAlis171 .NET)
(compiled Aug 13 2014,18:06:01)
Empirical absorption correction using spherical harmonics,
 implemented in SCALE3 ABSPACK scaling algorithm.
;
_exptl_crystal_colour 'dull light green'
_exptl_crystal_colour_lustre dull
_exptl_crystal_colour_modifier light
_exptl_crystal_colour_primary green
_exptl_crystal_density_diffrn 2.423
_exptl_crystal_description plate
_exptl_crystal_F_000 3088
_exptl_crystal_size_max 0.3
_exptl_crystal_size_mid 0.1
_exptl_crystal_size_min 0.1
_refine_diff_density_max 0.863
_refine_diff_density_min -0.971
_refine_diff_density_rms 0.195
_refine_ls_extinction_method none
_refine_ls_goodness_of_fit_ref 0.954
_refine_ls_hydrogen_treatment constr
_refine_ls_matrix_type full
_refine_ls_number_parameters 295
_refine_ls_number_reflns 5929
_refine_ls_number_restraints 63
_refine_ls_restrained_S_all 0.953
_refine_ls_R_factor_all 0.1731
_refine_ls_R_factor_gt 0.0626
_refine_ls_shift/su_max 0.001
_refine_ls_shift/su_mean 0.000
_refine_ls_structure_factor_coef Fsqd
_refine_ls_weighting_details 'w=1/[\s^2^(Fo^2^)+(0.0210P)^2^] where P=(Fo^2^+2Fc^2^)/3'
_refine_ls_weighting_scheme calc
_refine_ls_wR_factor_gt 0.0937
_refine_ls_wR_factor_ref 0.1247
_reflns_Friedel_coverage 0.000
_reflns_number_gt 2707
_reflns_number_total 5929
_reflns_threshold_expression 'I > 2\s(I)'
_cod_data_source_file c9qi00040b2.cif
_cod_data_source_block koko786green
_cod_database_code 4349997
_shelx_shelxl_version_number 2016/6
_chemical_oxdiff_formula 'V2 C10 N4 O20 H10 Mo6 Cu2'
_shelx_space_group_comment
;
The symmetry employed for this shelxl refinement is uniquely defined
by the following loop, which should always be used as a source of
symmetry information in preference to the above space-group names.
They are only intended as comments.
;
_reflns_odcompleteness_completeness 99.72
_reflns_odcompleteness_iscentric 1
_reflns_odcompleteness_theta 26.32
_olex2_refinement_description
;
1. Fixed Uiso
 At 1.2 times of:
  All C(H,H) groups, All N(H) groups, All N(H,H) groups
 At 1.5 times of:
  All N(H,H,H,H) groups, All O(H,H) groups
2. Restrained distances
 H3SC-N3S
 0.85 with sigma of 0.01
 N3S-H3SD
 0.85 with sigma of 0.01
 N3S-H3SB = N3S-H3SA
 0.85 with sigma of 0.01
 O1S-H1SB = O1S-H1SA
 0.9 with sigma of 0.01
 H3SA-H3SB \\sim H3SB-H3SC
 with sigma of 0.01
 H3SA-H3SB \\sim H3SB-H3SD
 with sigma of 0.01
 H3SB-H3SD \\sim H3SD-H3SC
 with sigma of 0.01
 H3SD-H3SC \\sim H3SC-H3SB
 with sigma of 0.01
 H3SD-H3SC \\sim H3SC-H3SA
 with sigma of 0.01
 H3SA-H3SD \\sim H3SD-H3SB
 with sigma of 0.01
 H3SA-H3SD \\sim H3SD-H3SC
 with sigma of 0.01
3. Uiso/Uaniso restraints and constraints
Uanis(O0AA) \\sim Ueq: with sigma of 0.01 and sigma for terminal atoms of 0.02
Uanis(O6S) \\sim Ueq: with sigma of 0.01 and sigma for terminal atoms of 0.02
Uanis(O6S) \\sim Ueq, Uanis(O7S) \\sim Ueq, Uanis(O4S) \\sim Ueq, Uanis(O5S)
\\sim Ueq, Uanis(O8S) \\sim Ueq, Uanis(O9S) \\sim Ueq: with sigma of 0.02 and
sigma for terminal atoms of 0.03
4. Others
 Fixed Sof: O4S(0.75) H4SA(0.75) H4SB(0.75) O5S(0.25) H5SA(0.25) H5SB(0.25)
 O6S(0.3) H6SA(0.3) H6SB(0.3) O7S(0.7) H7SA(0.7) H7SB(0.7) O8S(0.07) H8SA(0.07)
 H8SB(0.07) O9S(0.35) H9SA(0.35) H9SB(0.35) O0AA(0.08) H0AA(0.08) H0AB(0.08)
5.a Riding coordinates:
 O1S(H1SA,H1SB), N3S(H3SA,H3SB,H3SC,H3SD), O4S(H4SA,H4SB), O5S(H5SA,H5SB),
 O6S(H6SA,H6SB), O7S(H7SA,H7SB), O8S(H8SA,H8SB), O9S(H9SA,H9SB), O0AA(H0AA,H0AB)
5.b Ternary CH refined with riding coordinates:
 N2(H2)
5.c Secondary CH2 refined with riding coordinates:
 N1(H1A,H1B), N3(H3A,H3B), C1(H1C,H1D), C2(H2A,H2B), C3(H3C,H3D), C4(H4A,H4B)
;
_olex2_submission_original_sample_id koko786green
_olex2_submission_special_instructions 'No special instructions were received'

loop_
_space_group_symop_operation_xyz
'x, y, z'
'-x+1/2, -y+1/2, z'
'-x, y+1/2, -z+1/2'
'x+1/2, -y, -z+1/2'
'-x, -y, -z'
'x-1/2, y-1/2, -z'
'x, -y-1/2, z-1/2'
'-x-1/2, y, z-1/2'

loop_
_atom_site_label
_atom_site_type_symbol
_atom_site_fract_x
_atom_site_fract_y
_atom_site_fract_z
_atom_site_U_iso_or_equiv
_atom_site_adp_type
_atom_site_occupancy
_atom_site_site_symmetry_order
_atom_site_calc_flag
_atom_site_refinement_flags_posn
_atom_site_refinement_flags_adp
_atom_site_refinement_flags_occupancy
_atom_site_disorder_assembly
_atom_site_disorder_group
Mo1 Mo 1.12782(7) 0.88245(3) 0.56037(5) 0.0375(2) Uani 1 1 d . . . . .
Mo2 Mo 0.85512(7) 0.89388(3) 0.58523(5) 0.0344(2) Uani 1 1 d . . . . .
Mo3 Mo 0.72715(7) 1.01288(3) 0.52524(5) 0.0326(2) Uani 1 1 d . . . . .
Cu1 Cu 0.97811(11) 0.86539(5) 0.25448(7) 0.0467(4) Uani 1 1 d . . . . .
V1 V 0.97879(13) 0.97068(6) 0.40131(9) 0.0300(4) Uani 1 1 d . . . . .
O1 O 0.9548(5) 0.9421(2) 0.3067(4) 0.0404(16) Uani 1 1 d . . . . .
O1S O 1.1692(6) 0.8721(3) 0.2998(4) 0.080(3) Uani 1 1 d D . . . .
H1SA H 1.203760 0.866566 0.250991 0.119 Uiso 1 1 d DR . . . .
H1SB H 1.191460 0.844806 0.330871 0.119 Uiso 1 1 d DR . . . .
O2 O 0.8679(5) 1.0185(2) 0.4226(3) 0.0337(14) Uani 1 1 d . . . . .
O3 O 0.9828(5) 0.9172(2) 0.4770(3) 0.0322(14) Uani 1 1 d . . . . .
O4 O 1.1076(5) 1.0066(2) 0.3996(3) 0.0308(14) Uani 1 1 d . . . . .
O5 O 1.2304(5) 0.8760(3) 0.6352(4) 0.0522(19) Uani 1 1 d . . . . .
O6 O 1.1087(6) 0.8144(2) 0.5239(4) 0.0493(18) Uani 1 1 d . . . . .
O7 O 1.0014(5) 0.8894(2) 0.6351(3) 0.0364(15) Uani 1 1 d . . . . .
O8 O 0.8408(5) 0.8275(2) 0.5455(3) 0.0443(17) Uani 1 1 d . . . . .
O9 O 0.7772(5) 0.8941(3) 0.6751(4) 0.0442(17) Uani 1 1 d . . . . .
O10 O 0.7524(5) 0.9326(2) 0.5099(3) 0.0342(15) Uani 1 1 d . . . . .
O11 O 0.6541(5) 1.0126(2) 0.6185(3) 0.0391(15) Uani 1 1 d . . . . .
O12 O 0.7866(5) 1.0895(2) 0.5337(3) 0.0321(14) Uani 1 1 d . . . . .
O13 O 0.6292(5) 1.0219(2) 0.4483(3) 0.0434(16) Uani 1 1 d . . . . .
N1 N 0.9288(9) 0.8209(3) 0.3562(5) 0.070(3) Uani 1 1 d . . . . .
H1A H 0.963758 0.834039 0.402082 0.084 Uiso 1 1 calc R . . . .
H1B H 0.854878 0.824887 0.363644 0.084 Uiso 1 1 calc R . . . .
N2 N 0.9911(8) 0.7892(3) 0.1971(5) 0.060(3) Uani 1 1 d . . . . .
H2 H 1.071264 0.779097 0.194575 0.072 Uiso 1 1 calc R . . . .
N3 N 0.9803(6) 0.8961(3) 0.1381(4) 0.045(2) Uani 1 1 d . . . . .
H3A H 0.915781 0.914270 0.127621 0.053 Uiso 1 1 calc R . . . .
H3B H 1.036214 0.921419 0.133009 0.053 Uiso 1 1 calc R . . . .
C1 C 0.9567(13) 0.7596(4) 0.3432(7) 0.096(5) Uani 1 1 d . . . . .
H1C H 0.910397 0.735543 0.379475 0.115 Uiso 1 1 calc R . . . .
H1D H 1.035295 0.752544 0.356684 0.115 Uiso 1 1 calc R . . . .
C2 C 0.9340(13) 0.7461(5) 0.2513(8) 0.096(5) Uani 1 1 d . . . . .
H2A H 0.961692 0.707903 0.237969 0.115 Uiso 1 1 calc R . . . .
H2B H 0.853450 0.746858 0.240694 0.115 Uiso 1 1 calc R . . . .
C3 C 0.9505(10) 0.7953(4) 0.1107(6) 0.059(3) Uani 1 1 d . . . . .
H3C H 0.868709 0.796362 0.110109 0.071 Uiso 1 1 calc R . . . .
H3D H 0.975150 0.762950 0.076725 0.071 Uiso 1 1 calc R . . . .
C4 C 0.9960(8) 0.8492(4) 0.0759(6) 0.050(3) Uani 1 1 d . . . . .
H4A H 0.957311 0.858644 0.023604 0.060 Uiso 1 1 calc R . . . .
H4B H 1.075541 0.844514 0.063441 0.060 Uiso 1 1 calc R . . . .
N3S N 0.7161(7) 1.0008(3) 0.2760(4) 0.059(3) Uani 1 1 d D . . . .
H3SA H 0.748974 1.004824 0.323397 0.089 Uiso 1 1 d DR . . . .
H3SB H 0.759504 0.983174 0.241877 0.089 Uiso 1 1 d DR . . . .
H3SC H 0.655834 0.981494 0.282597 0.089 Uiso 1 1 d DR . . . .
H3SD H 0.700034 1.033754 0.255867 0.089 Uiso 1 1 d DR . . . .
O4S O 0.5255(9) 0.9311(4) 0.3012(7) 0.063(3) Uani 0.75 1 d . U . A 1
H4SA H 0.493432 0.918435 0.256866 0.095 Uiso 0.75 1 d R . . A 1
H4SB H 0.476132 0.944455 0.334856 0.095 Uiso 0.75 1 d R . . A 1
O5S O 0.480(4) 0.8965(15) 0.302(3) 0.102(15) Uani 0.25 1 d . U . B 2
H5SA H 0.434828 0.907162 0.341102 0.153 Uiso 0.25 1 d R . . B 2
H5SB H 0.451518 0.867932 0.276052 0.153 Uiso 0.25 1 d R . . B 2
O6S O 0.673(5) 0.8783(19) 0.363(3) 0.104(19) Uani 0.3 1 d . U . C 2
H6SA H 0.678476 0.877874 0.418752 0.156 Uiso 0.3 1 d R . . C 2
H6SB H 0.605846 0.883314 0.346392 0.156 Uiso 0.3 1 d R . . C 2
O7S O 0.6957(17) 0.8571(7) 0.3770(12) 0.083(6) Uani 0.7 1 d . U . D 1
H7SA H 0.626216 0.859586 0.362624 0.125 Uiso 0.7 1 d R . . D 1
H7SB H 0.714356 0.888506 0.403494 0.125 Uiso 0.7 1 d R . . D 1
O8S O 1.250000 0.750000 0.734(4) 0.05(2) Uani 0.14 2 d S TU P E 2
H8SA H 1.217660 0.778650 0.711409 0.079 Uiso 0.07 1 d R . . E 2
H8SB H 1.268310 0.726780 0.694359 0.079 Uiso 0.07 1 d R . . E 2
O9S O 1.250000 0.750000 0.6709(10) 0.067(5) Uani 0.7 2 d S TU P F 1
H9SA H 1.266540 0.721360 0.639878 0.101 Uiso 0.35 1 d R . . F 1
H9SB H 1.233460 0.778640 0.639878 0.101 Uiso 0.35 1 d R . . F 1
O0AA O 1.250000 0.750000 0.392(3) 0.048(15) Uani 0.16 2 d S TU P G 3
H0AA H 1.191480 0.750000 0.422818 0.072 Uiso 0.08 1 d R . . G 3
H0AB H 1.308520 0.750000 0.422818 0.072 Uiso 0.08 1 d R . . G 3

loop_
_atom_site_aniso_label
_atom_site_aniso_U_11
_atom_site_aniso_U_22
_atom_site_aniso_U_33
_atom_site_aniso_U_23
_atom_site_aniso_U_13
_atom_site_aniso_U_12
Mo1 0.0337(5) 0.0368(5) 0.0420(5) 0.0065(4) 0.0019(4) 0.0044(4)
Mo2 0.0323(5) 0.0348(4) 0.0362(4) 0.0030(4) 0.0011(4) -0.0009(4)
Mo3 0.0280(4) 0.0359(4) 0.0339(4) 0.0014(4) 0.0009(4) 0.0013(4)
Cu1 0.0603(9) 0.0375(7) 0.0422(7) -0.0078(6) 0.0074(6) -0.0090(7)
V1 0.0296(9) 0.0310(8) 0.0293(8) -0.0011(7) -0.0006(7) -0.0004(7)
O1 0.044(4) 0.043(4) 0.035(4) 0.001(3) -0.002(3) -0.007(3)
O1S 0.064(6) 0.118(7) 0.058(5) -0.014(5) 0.009(4) -0.001(5)
O2 0.030(4) 0.042(4) 0.029(3) 0.004(3) 0.003(3) -0.001(3)
O3 0.030(4) 0.034(3) 0.032(3) 0.001(3) 0.003(3) -0.003(3)
O4 0.028(3) 0.032(3) 0.033(3) 0.005(3) 0.004(3) 0.002(3)
O5 0.041(4) 0.072(5) 0.044(4) 0.014(4) -0.005(3) 0.007(4)
O6 0.051(5) 0.038(4) 0.058(4) -0.002(3) 0.014(4) -0.003(3)
O7 0.029(4) 0.040(4) 0.040(4) 0.011(3) -0.002(3) 0.006(3)
O8 0.049(5) 0.038(4) 0.046(4) 0.001(3) 0.000(3) 0.005(3)
O9 0.035(4) 0.050(4) 0.048(4) 0.009(3) -0.007(3) -0.011(3)
O10 0.035(4) 0.031(3) 0.037(3) -0.003(3) -0.004(3) -0.008(3)
O11 0.024(4) 0.050(4) 0.043(4) -0.006(3) -0.002(3) 0.003(3)
O12 0.028(4) 0.028(3) 0.039(3) -0.004(3) 0.002(3) 0.005(3)
O13 0.039(4) 0.051(4) 0.041(4) 0.000(3) -0.001(3) -0.003(3)
N1 0.114(9) 0.042(5) 0.054(6) -0.020(4) 0.028(6) -0.023(6)
N2 0.067(7) 0.051(6) 0.062(6) -0.007(5) 0.004(5) 0.006(5)
N3 0.028(5) 0.047(5) 0.058(5) -0.016(4) 0.002(4) 0.000(4)
C1 0.174(17) 0.049(8) 0.064(9) -0.006(7) 0.014(9) -0.022(9)
C2 0.151(16) 0.041(7) 0.095(11) -0.017(7) 0.030(10) -0.010(9)
C3 0.068(9) 0.048(7) 0.061(8) -0.020(6) -0.002(6) -0.006(6)
C4 0.049(7) 0.049(6) 0.053(7) -0.013(5) -0.005(5) -0.008(6)
N3S 0.057(6) 0.092(7) 0.029(4) 0.002(4) 0.009(4) 0.004(6)
O4S 0.061(8) 0.078(8) 0.051(6) -0.019(6) -0.006(6) 0.011(7)
O5S 0.13(3) 0.09(2) 0.09(2) -0.03(2) -0.02(2) 0.02(2)
O6S 0.11(3) 0.10(2) 0.10(2) -0.022(17) -0.008(17) -0.010(18)
O7S 0.088(11) 0.087(12) 0.074(10) -0.037(9) -0.054(8) 0.022(9)
O8S 0.05(3) 0.05(3) 0.05(3) 0.000 0.000 -0.04(2)
O9S 0.069(11) 0.037(8) 0.095(12) 0.000 0.000 0.029(8)
O0AA 0.04(2) 0.05(2) 0.06(2) 0.000 0.000 0.025(17)

loop_
_atom_type_symbol
_atom_type_description
_atom_type_scat_dispersion_real
_atom_type_scat_dispersion_imag
_atom_type_scat_source
C C 0.0033 0.0016 'International Tables Vol C Tables 4.2.6.8 and 6.1.1.4'
H H 0.0000 0.0000 'International Tables Vol C Tables 4.2.6.8 and 6.1.1.4'
Cu Cu 0.3201 1.2651 'International Tables Vol C Tables 4.2.6.8 and 6.1.1.4'
Mo Mo -1.6832 0.6857 'International Tables Vol C Tables 4.2.6.8 and 6.1.1.4'
N N 0.0061 0.0033 'International Tables Vol C Tables 4.2.6.8 and 6.1.1.4'
O O 0.0106 0.0060 'International Tables Vol C Tables 4.2.6.8 and 6.1.1.4'
V V 0.3005 0.5294 'International Tables Vol C Tables 4.2.6.8 and 6.1.1.4'

loop_
_geom_angle_atom_site_label_1
_geom_angle_atom_site_label_2
_geom_angle_atom_site_label_3
_geom_angle
_geom_angle_site_symmetry_1
_geom_angle_site_symmetry_3
O3 Mo1 O2 74.67(18) . 5_776
O5 Mo1 O2 89.5(3) . 5_776
O5 Mo1 O3 163.3(3) . .
O5 Mo1 O7 98.0(3) . .
O5 Mo1 O12 101.0(3) . 5_776
O6 Mo1 O2 165.2(3) . 5_776
O6 Mo1 O3 91.9(3) . .
O6 Mo1 O5 104.4(3) . .
O6 Mo1 O7 100.5(3) . .
O6 Mo1 O12 97.2(3) . 5_776
O7 Mo1 O2 82.1(2) . 5_776
O7 Mo1 O3 74.9(2) . .
O7 Mo1 O12 149.9(2) . 5_776
O12 Mo1 O2 74.9(2) 5_776 5_776
O12 Mo1 O3 80.4(2) 5_776 .
O3 Mo2 O4 74.19(18) . 5_776
O7 Mo2 O3 74.2(2) . .
O7 Mo2 O4 80.9(2) . 5_776
O7 Mo2 O10 148.8(2) . .
O8 Mo2 O3 90.3(2) . .
O8 Mo2 O4 163.2(2) . 5_776
O8 Mo2 O7 101.3(3) . .
O8 Mo2 O9 105.2(3) . .
O8 Mo2 O10 97.8(3) . .
O9 Mo2 O3 164.1(2) . .
O9 Mo2 O4 90.8(2) . 5_776
O9 Mo2 O7 98.6(3) . .
O9 Mo2 O10 99.9(3) . .
O10 Mo2 O3 81.4(2) . .
O10 Mo2 O4 74.0(2) . 5_776
O2 Mo3 O4 76.33(18) . 5_776
O10 Mo3 O2 81.6(2) . .
O10 Mo3 O4 75.1(2) . 5_776
O10 Mo3 O12 149.3(2) . .
O11 Mo3 O2 164.4(2) . .
O11 Mo3 O4 89.2(2) . 5_776
O11 Mo3 O10 100.7(3) . .
O11 Mo3 O12 97.4(3) . .
O12 Mo3 O2 74.6(2) . .
O12 Mo3 O4 80.6(2) . 5_776
O13 Mo3 O2 89.2(2) . .
O13 Mo3 O4 164.6(2) . 5_776
O13 Mo3 O10 97.9(3) . .
O13 Mo3 O11 105.7(3) . .
O13 Mo3 O12 100.8(3) . .
O1 Cu1 O1S 87.1(3) . .
O1 Cu1 N1 95.2(3) . .
O1 Cu1 N2 175.8(3) . .
N1 Cu1 O1S 94.0(3) . .
N2 Cu1 O1S 96.9(3) . .
N2 Cu1 N1 85.8(3) . .
N3 Cu1 O1 93.7(3) . .
N3 Cu1 O1S 104.1(3) . .
N3 Cu1 N1 160.2(4) . .
N3 Cu1 N2 84.1(3) . .
O1 V1 O2 107.3(3) . .
O1 V1 O3 109.9(3) . .
O1 V1 O4 109.2(3) . .
O3 V1 O2 110.1(3) . .
O3 V1 O4 109.4(3) . .
O4 V1 O2 110.9(3) . .
V1 O1 Cu1 135.3(3) . .
Cu1 O1S H1SA 99.8 . .
Cu1 O1S H1SB 115.1 . .
H1SA O1S H1SB 104.7 . .
Mo1 O2 Mo3 89.44(19) 5_776 .
V1 O2 Mo1 129.4(3) . 5_776
V1 O2 Mo3 129.4(3) . .
Mo1 O3 Mo2 89.11(18) . .
V1 O3 Mo1 131.8(3) . .
V1 O3 Mo2 130.8(3) . .
Mo3 O4 Mo2 88.91(19) 5_776 5_776
V1 O4 Mo2 129.1(3) . 5_776
V1 O4 Mo3 129.4(3) . 5_776
Mo2 O7 Mo1 117.5(3) . .
Mo3 O10 Mo2 118.6(3) . .
Mo1 O12 Mo3 117.2(3) 5_776 .
Cu1 N1 H1A 109.9 . .
Cu1 N1 H1B 109.9 . .
H1A N1 H1B 108.3 . .
C1 N1 Cu1 108.9(6) . .
C1 N1 H1A 109.9 . .
C1 N1 H1B 109.9 . .
Cu1 N2 H2 107.8 . .
C2 N2 Cu1 107.6(6) . .
C2 N2 H2 107.8 . .
C3 N2 Cu1 108.2(6) . .
C3 N2 H2 107.8 . .
C3 N2 C2 117.2(9) . .
Cu1 N3 H3A 109.5 . .
Cu1 N3 H3B 109.5 . .
H3A N3 H3B 108.1 . .
C4 N3 Cu1 110.7(6) . .
C4 N3 H3A 109.5 . .
C4 N3 H3B 109.5 . .
N1 C1 H1C 110.3 . .
N1 C1 H1D 110.3 . .
N1 C1 C2 107.0(10) . .
H1C C1 H1D 108.6 . .
C2 C1 H1C 110.3 . .
C2 C1 H1D 110.3 . .
N2 C2 C1 109.5(10) . .
N2 C2 H2A 109.8 . .
N2 C2 H2B 109.8 . .
C1 C2 H2A 109.8 . .
C1 C2 H2B 109.8 . .
H2A C2 H2B 108.2 . .
N2 C3 H3C 110.0 . .
N2 C3 H3D 110.0 . .
N2 C3 C4 108.3(8) . .
H3C C3 H3D 108.4 . .
C4 C3 H3C 110.0 . .
C4 C3 H3D 110.0 . .
N3 C4 H4A 109.8 . .
N3 C4 H4B 109.8 . .
C3 C4 N3 109.4(8) . .
C3 C4 H4A 109.8 . .
C3 C4 H4B 109.8 . .
H4A C4 H4B 108.2 . .
H3SA N3S H3SB 109.5 . .
H3SA N3S H3SC 109.6 . .
H3SA N3S H3SD 109.4 . .
H3SB N3S H3SC 109.4 . .
H3SB N3S H3SD 109.5 . .
H3SC N3S H3SD 109.4 . .
H4SA O4S H4SB 109.4 . .
H5SA O5S H5SB 109.5 . .
H6SA O6S H6SB 111.8 . .
H7SA O7S H7SB 108.4 . .
H8SA O8S H8SB 107.3 . .
H9SA O9S H8SA 76.0 . 2_765
H9SA O9S H8SB 174.6 . 2_765
H9SA O9S H9SB 109.5 . .
H9SB O9S H8SA 168.4 . 2_765
H9SB O9S H8SB 67.9 . 2_765
H0AA O0AA H0AB 109.5 . .

loop_
_geom_bond_atom_site_label_1
_geom_bond_atom_site_label_2
_geom_bond_distance
_geom_bond_site_symmetry_2
Mo1 O2 2.320(5) 5_776
Mo1 O3 2.312(6) .
Mo1 O5 1.704(6) .
Mo1 O6 1.700(6) .
Mo1 O7 1.915(6) .
Mo1 O12 1.915(5) 5_776
Mo2 O3 2.348(5) .
Mo2 O4 2.368(5) 5_776
Mo2 O7 1.909(6) .
Mo2 O8 1.675(6) .
Mo2 O9 1.694(6) .
Mo2 O10 1.926(6) .
Mo3 O2 2.331(5) .
Mo3 O4 2.336(5) 5_776
Mo3 O10 1.906(5) .
Mo3 O11 1.709(6) .
Mo3 O12 1.920(5) .
Mo3 O13 1.694(6) .
Cu1 O1 1.983(6) .
Cu1 O1S 2.382(8) .
Cu1 N1 1.998(7) .
Cu1 N2 1.996(8) .
Cu1 N3 1.972(7) .
V1 O1 1.661(6) .
V1 O2 1.754(6) .
V1 O3 1.726(5) .
V1 O4 1.741(6) .
O1S H1SA 0.8831 .
O1S H1SB 0.8442 .
N1 H1A 0.8900 .
N1 H1B 0.8900 .
N1 C1 1.477(12) .
N2 H2 0.9800 .
N2 C2 1.481(12) .
N2 C3 1.455(11) .
N3 H3A 0.8900 .
N3 H3B 0.8900 .
N3 C4 1.481(10) .
C1 H1C 0.9700 .
C1 H1D 0.9700 .
C1 C2 1.510(14) .
C2 H2A 0.9700 .
C2 H2B 0.9700 .
C3 H3C 0.9700 .
C3 H3D 0.9700 .
C3 C4 1.470(12) .
C4 H4A 0.9700 .
C4 H4B 0.9700 .
N3S H3SA 0.8498 .
N3S H3SB 0.8502 .
N3S H3SC 0.8505 .
N3S H3SD 0.8511 .
O4S H4SA 0.8502 .
O4S H4SB 0.8498 .
O5S H5SA 0.8498 .
O5S H5SB 0.8505 .
O6S H6SA 0.8857 .
O6S H6SB 0.8500 .
O7S H7SA 0.8570 .
O7S H7SB 0.8698 .
O8S H8SA 0.8489 .
O8S H8SA 0.8489 2_765
O8S H8SB 0.8574 .
O8S H8SB 0.8575 2_765
O9S H9SA 0.8501 .
O9S H9SB 0.8501 .
O0AA H0AA 0.8503 .
O0AA H0AB 0.8502 .
